data_2220615
loop_
_publ_author_name
'Bortoluzzi, Adailton J.'
'Bisol, Tula B.'
'S\'a, Marcus M.'

_publ_section_title
;
 (<i>E</i>,<i>E</i>)-Methyl
 2-[(3-nitrobenzylidene)aminomethyl]-3-phenylpropenoate
;
_journal_coeditor_code RZ2278
_journal_issue 1
_journal_name_full 'Acta Crystallographica Section E'
_journal_page_first o198
_journal_page_last o199
_journal_paper_doi 10.1107/S1600536808043262
_journal_volume 65
_journal_year 2009
_chemical_formula_moiety 'C18 H16 N2 O4'
_chemical_formula_sum 'C18 H16 N2 O4'
_chemical_formula_weight 324.33
_chemical_name_systematic
;
(<i>E</i>,<i>E</i>)-Methyl
2-[(3-nitrobenzylidene)aminomethyl]-3-phenylpropenoate
;
_space_group_IT_number 2
_symmetry_cell_setting triclinic
_symmetry_space_group_name_Hall '-P 1'
_symmetry_space_group_name_H-M 'P -1'
_atom_sites_solution_hydrogens geom
_atom_sites_solution_primary direct
_atom_sites_solution_secondary difmap
_audit_creation_method SHELXL-97
_cell_angle_alpha 79.275(18)
_cell_angle_beta 76.526(13)
_cell_angle_gamma 63.158(14)
_cell_formula_units_Z 2
_cell_length_a 8.6035(12)
_cell_length_b 8.7829(14)
_cell_length_c 12.4680(14)
_cell_measurement_reflns_used 25
_cell_measurement_temperature 293(2)
_cell_measurement_theta_max 16.70
_cell_measurement_theta_min 5.33
_cell_volume 813.9(2)
_computing_cell_refinement
;
SET4 in CAD-4 Software (Enraf--Nonius, 1989)
;
_computing_data_collection 'CAD-4 Software (Enraf--Nonius, 1989)'
_computing_data_reduction 'HELENA (Spek, 1996)'
_computing_molecular_graphics
;
PLATON (Spek, 2003); Mercury (Macrae <i>et al.</i>,  2006)
;
_computing_publication_material
;
SHELXL97 (Sheldrick, 2008)
;
_computing_structure_refinement 'SHELXL97 (Sheldrick, 2008)'
_computing_structure_solution 'SIR97 (Altomare <i>et al.</i>, 1999)'
_diffrn_ambient_temperature 293(2)
_diffrn_measured_fraction_theta_full 0.999
_diffrn_measured_fraction_theta_max 0.999
_diffrn_measurement_device_type 'Enraf--Nonius CAD-4 diffractometer'
_diffrn_measurement_method \w--2\q
_diffrn_radiation_monochromator graphite
_diffrn_radiation_source 'fine-focus sealed tube'
_diffrn_radiation_type MoK\a
_diffrn_radiation_wavelength 0.71069
_diffrn_reflns_av_R_equivalents 0.0237
_diffrn_reflns_av_sigmaI/netI 0.0250
_diffrn_reflns_limit_h_max 9
_diffrn_reflns_limit_h_min -10
_diffrn_reflns_limit_k_max 10
_diffrn_reflns_limit_k_min -10
_diffrn_reflns_limit_l_max 0
_diffrn_reflns_limit_l_min -14
_diffrn_reflns_number 3026
_diffrn_reflns_theta_full 25.06
_diffrn_reflns_theta_max 25.06
_diffrn_reflns_theta_min 1.69
_diffrn_standards_decay_% 1
_diffrn_standards_interval_count 200
_diffrn_standards_number 3
_exptl_absorpt_coefficient_mu 0.095
_exptl_absorpt_correction_type none
_exptl_crystal_colour Colorless
_exptl_crystal_density_diffrn 1.323
_exptl_crystal_density_method 'not measured'
_exptl_crystal_description 'irregular block'
_exptl_crystal_F_000 340
_exptl_crystal_size_max 0.50
_exptl_crystal_size_mid 0.30
_exptl_crystal_size_min 0.20
_refine_diff_density_max 0.174
_refine_diff_density_min -0.223
_refine_ls_extinction_method none
_refine_ls_goodness_of_fit_ref 1.092
_refine_ls_hydrogen_treatment constr
_refine_ls_matrix_type full
_refine_ls_number_parameters 218
_refine_ls_number_reflns 2883
_refine_ls_number_restraints 0
_refine_ls_restrained_S_all 1.092
_refine_ls_R_factor_all 0.0669
_refine_ls_R_factor_gt 0.0432
_refine_ls_shift/su_max 0.000
_refine_ls_shift/su_mean 0.000
_refine_ls_structure_factor_coef Fsqd
_refine_ls_weighting_details 'calc w=1/[\s^2^(Fo^2^)+(0.0588P)^2^+0.1527P] where P=(Fo^2^+2Fc^2^)/3'
_refine_ls_weighting_scheme calc
_refine_ls_wR_factor_gt 0.1120
_refine_ls_wR_factor_ref 0.1241
_reflns_number_gt 2165
_reflns_number_total 2883
_reflns_threshold_expression '> 2\s (I)'
_cod_data_source_file rz2278.cif
_cod_data_source_block I
_cod_depositor_comments
;
The following automatic conversions were performed:
'_symmetry_cell_setting' value 'Triclinic' changed to 'triclinic'
according to '/home/saulius/struct/CIF-dictionaries/cif_core.dic'
dictionary named 'cif_core.dic' version 2.4.1 from 2010-06-29.

Automatic conversion script
Id: cif_fix_enum 1527 2010-12-29 10:47:43Z saulius 

The following automatic conversions were performed:

'_symmetry_cell_setting' value 'Triclinic' changed to 'triclinic'
according to /home/saulius/struct/CIF-dictionaries/cif_core.dic
dictionary named 'cif_core.dic' version 2.4.1 from 2010-06-29.

Automatic conversion script
Id: cif_fix_values 1715 2011-07-08 13:25:40Z adriana 
;
_cod_database_code 2220615
_cod_database_fobs_code 2220615

loop_
_symmetry_equiv_pos_as_xyz
'x, y, z'
'-x, -y, -z'

loop_
_atom_site_type_symbol
_atom_site_label
_atom_site_fract_x
_atom_site_fract_y
_atom_site_fract_z
_atom_site_U_iso_or_equiv
_atom_site_adp_type
_atom_site_calc_flag
_atom_site_refinement_flags
_atom_site_occupancy
_atom_site_disorder_assembly
_atom_site_disorder_group
C C1 0.1755(2) 0.5606(2) 0.77725(14) 0.0470(4) Uani d . 1 . .
H H1 0.1648 0.6615 0.7983 0.056 Uiso calc R 1 . .
N N2 0.1722(2) 0.55429(18) 0.67793(12) 0.0492(4) Uani d . 1 . .
C C3 0.1642(3) 0.7065(2) 0.60179(15) 0.0514(5) Uani d . 1 . .
H H3A 0.2700 0.6741 0.5459 0.062 Uiso calc R 1 . .
H H3B 0.1627 0.7908 0.6430 0.062 Uiso calc R 1 . .
C C4 0.0043(2) 0.7874(2) 0.54518(14) 0.0465(4) Uani d . 1 . .
C C5 0.0074(2) 0.7661(2) 0.44100(14) 0.0488(4) Uani d . 1 . .
H H5 -0.0960 0.8330 0.4121 0.059 Uiso calc R 1 . .
C C6 -0.1594(3) 0.9030(2) 0.61246(15) 0.0515(5) Uani d . 1 . .
O O7 -0.1704(2) 0.91839(19) 0.70815(11) 0.0734(4) Uani d . 1 . .
O O8 -0.29582(18) 0.98968(18) 0.55747(11) 0.0639(4) Uani d . 1 . .
C C9 -0.4579(3) 1.1040(3) 0.6204(2) 0.0796(7) Uani d . 1 . .
H H9A -0.4923 1.0411 0.6855 0.119 Uiso calc R 1 . .
H H9B -0.5493 1.1532 0.5758 0.119 Uiso calc R 1 . .
H H9C -0.4398 1.1936 0.6416 0.119 Uiso calc R 1 . .
C C11 0.1958(2) 0.4135(2) 0.86183(14) 0.0446(4) Uani d . 1 . .
C C12 0.1900(2) 0.2681(2) 0.83818(13) 0.0434(4) Uani d . 1 . .
H H12 0.1726 0.2610 0.7687 0.052 Uiso calc R 1 . .
C C13 0.2104(2) 0.1340(2) 0.91989(14) 0.0471(4) Uani d . 1 . .
N N13 0.2048(2) -0.01950(19) 0.89347(14) 0.0573(4) Uani d . 1 . .
O O14 0.2052(2) -0.03191(17) 0.79774(13) 0.0745(5) Uani d . 1 . .
O O15 0.2022(3) -0.13071(19) 0.96882(14) 0.0879(5) Uani d . 1 . .
C C14 0.2357(3) 0.1386(3) 1.02445(15) 0.0579(5) Uani d . 1 . .
H H14 0.2487 0.0465 1.0780 0.069 Uiso calc R 1 . .
C C15 0.2412(3) 0.2832(3) 1.04694(16) 0.0625(5) Uani d . 1 . .
H H15 0.2582 0.2896 1.1166 0.075 Uiso calc R 1 . .
C C16 0.2215(3) 0.4193(3) 0.96652(15) 0.0555(5) Uani d . 1 . .
H H16 0.2255 0.5163 0.9829 0.067 Uiso calc R 1 . .
C C21 0.1565(2) 0.6482(2) 0.36716(14) 0.0465(4) Uani d . 1 . .
C C22 0.1946(3) 0.7024(2) 0.25635(15) 0.0546(5) Uani d . 1 . .
H H22 0.1252 0.8133 0.2294 0.066 Uiso calc R 1 . .
C C23 0.3330(3) 0.5951(3) 0.18584(17) 0.0615(5) Uani d . 1 . .
H H23 0.3578 0.6345 0.1122 0.074 Uiso calc R 1 . .
C C24 0.4353(3) 0.4296(3) 0.22366(18) 0.0631(5) Uani d . 1 . .
H H24 0.5284 0.3567 0.1758 0.076 Uiso calc R 1 . .
C C25 0.3986(3) 0.3727(3) 0.33283(19) 0.0660(6) Uani d . 1 . .
H H25 0.4671 0.2607 0.3585 0.079 Uiso calc R 1 . .
C C26 0.2610(3) 0.4802(2) 0.40479(17) 0.0575(5) Uani d . 1 . .
H H26 0.2379 0.4405 0.4785 0.069 Uiso calc R 1 . .

loop_
_atom_site_aniso_label
_atom_site_aniso_U_11
_atom_site_aniso_U_22
_atom_site_aniso_U_33
_atom_site_aniso_U_12
_atom_site_aniso_U_13
_atom_site_aniso_U_23
C1 0.0563(11) 0.0396(9) 0.0488(10) -0.0228(8) -0.0137(8) 0.0000(7)
N2 0.0628(9) 0.0407(8) 0.0475(9) -0.0251(7) -0.0172(7) 0.0061(6)
C3 0.0672(12) 0.0433(10) 0.0499(10) -0.0310(9) -0.0165(9) 0.0089(8)
C4 0.0590(11) 0.0372(9) 0.0456(10) -0.0253(8) -0.0114(8) 0.0066(7)
C5 0.0529(10) 0.0424(9) 0.0495(10) -0.0203(8) -0.0123(8) 0.0039(7)
C6 0.0668(12) 0.0407(9) 0.0452(10) -0.0263(9) -0.0070(9) 0.0059(8)
O7 0.0964(11) 0.0643(9) 0.0464(8) -0.0243(8) -0.0094(7) -0.0052(7)
O8 0.0579(8) 0.0640(9) 0.0542(8) -0.0156(7) -0.0047(6) -0.0037(6)
C9 0.0652(14) 0.0729(15) 0.0783(16) -0.0156(12) 0.0041(11) -0.0130(12)
C11 0.0488(10) 0.0412(9) 0.0426(9) -0.0192(8) -0.0077(7) -0.0012(7)
C12 0.0486(10) 0.0415(9) 0.0377(9) -0.0174(8) -0.0083(7) -0.0019(7)
C13 0.0512(10) 0.0381(9) 0.0462(10) -0.0161(8) -0.0066(8) -0.0008(7)
N13 0.0659(10) 0.0370(8) 0.0624(10) -0.0180(7) -0.0122(8) 0.0017(7)
O14 0.1120(13) 0.0471(8) 0.0688(10) -0.0313(8) -0.0292(9) -0.0051(7)
O15 0.1339(15) 0.0511(9) 0.0784(11) -0.0470(10) -0.0178(10) 0.0146(8)
C14 0.0723(13) 0.0535(11) 0.0439(10) -0.0271(10) -0.0127(9) 0.0088(8)
C15 0.0845(15) 0.0690(13) 0.0398(10) -0.0371(11) -0.0171(10) 0.0012(9)
C16 0.0724(13) 0.0543(11) 0.0467(10) -0.0325(10) -0.0109(9) -0.0047(8)
C21 0.0509(10) 0.0436(9) 0.0493(10) -0.0228(8) -0.0130(8) -0.0018(8)
C22 0.0623(12) 0.0505(11) 0.0479(10) -0.0202(9) -0.0164(9) 0.0015(8)
C23 0.0650(12) 0.0672(13) 0.0484(11) -0.0253(11) -0.0078(9) -0.0065(9)
C24 0.0579(12) 0.0596(12) 0.0693(14) -0.0199(10) -0.0076(10) -0.0179(10)
C25 0.0702(13) 0.0401(10) 0.0814(15) -0.0167(10) -0.0171(11) -0.0040(10)
C26 0.0683(12) 0.0432(10) 0.0593(12) -0.0253(9) -0.0111(9) 0.0034(8)

loop_
_atom_type_symbol
_atom_type_description
_atom_type_scat_dispersion_real
_atom_type_scat_dispersion_imag
_atom_type_scat_source
C C 0.0033 0.0016 'International Tables Vol C Tables 4.2.6.8 and 6.1.1.4'
H H 0.0000 0.0000 'International Tables Vol C Tables 4.2.6.8 and 6.1.1.4'
N N 0.0061 0.0033 'International Tables Vol C Tables 4.2.6.8 and 6.1.1.4'
O O 0.0106 0.0060 'International Tables Vol C Tables 4.2.6.8 and 6.1.1.4'

loop_
_geom_angle_atom_site_label_1
_geom_angle_atom_site_label_2
_geom_angle_atom_site_label_3
_geom_angle_site_symmetry_1
_geom_angle_site_symmetry_3
_geom_angle
_geom_angle_publ_flag
N2 C1 C11 . . 122.48(16) ?
N2 C1 H1 . . 118.8 ?
C11 C1 H1 . . 118.8 ?
C1 N2 C3 . . 116.16(15) ?
N2 C3 C4 . . 113.24(14) ?
N2 C3 H3A . . 108.9 ?
C4 C3 H3A . . 108.9 ?
N2 C3 H3B . . 108.9 ?
C4 C3 H3B . . 108.9 ?
H3A C3 H3B . . 107.7 ?
C5 C4 C6 . . 121.26(17) ?
C5 C4 C3 . . 124.23(17) ?
C6 C4 C3 . . 114.43(16) ?
C4 C5 C21 . . 127.15(17) ?
C4 C5 H5 . . 116.4 ?
C21 C5 H5 . . 116.4 ?
O7 C6 O8 . . 122.52(18) ?
O7 C6 C4 . . 123.31(18) ?
O8 C6 C4 . . 114.17(16) ?
C6 O8 C9 . . 115.78(16) ?
O8 C9 H9A . . 109.5 ?
O8 C9 H9B . . 109.5 ?
H9A C9 H9B . . 109.5 ?
O8 C9 H9C . . 109.5 ?
H9A C9 H9C . . 109.5 ?
H9B C9 H9C . . 109.5 ?
C16 C11 C12 . . 118.96(16) ?
C16 C11 C1 . . 120.11(16) ?
C12 C11 C1 . . 120.93(15) ?
C13 C12 C11 . . 118.65(16) ?
C13 C12 H12 . . 120.7 ?
C11 C12 H12 . . 120.7 ?
C12 C13 C14 . . 122.84(17) ?
C12 C13 N13 . . 118.04(16) ?
C14 C13 N13 . . 119.12(16) ?
O14 N13 O15 . . 122.86(17) ?
O14 N13 C13 . . 118.70(15) ?
O15 N13 C13 . . 118.44(17) ?
C15 C14 C13 . . 118.01(17) ?
C15 C14 H14 . . 121.0 ?
C13 C14 H14 . . 121.0 ?
C14 C15 C16 . . 120.37(18) ?
C14 C15 H15 . . 119.8 ?
C16 C15 H15 . . 119.8 ?
C15 C16 C11 . . 121.17(18) ?
C15 C16 H16 . . 119.4 ?
C11 C16 H16 . . 119.4 ?
C22 C21 C26 . . 118.14(17) ?
C22 C21 C5 . . 120.03(16) ?
C26 C21 C5 . . 121.82(16) ?
C23 C22 C21 . . 121.17(18) ?
C23 C22 H22 . . 119.4 ?
C21 C22 H22 . . 119.4 ?
C22 C23 C24 . . 120.28(19) ?
C22 C23 H23 . . 119.9 ?
C24 C23 H23 . . 119.9 ?
C25 C24 C23 . . 119.5(2) ?
C25 C24 H24 . . 120.3 ?
C23 C24 H24 . . 120.3 ?
C24 C25 C26 . . 120.70(19) ?
C24 C25 H25 . . 119.7 ?
C26 C25 H25 . . 119.7 ?
C25 C26 C21 . . 120.21(19) ?
C25 C26 H26 . . 119.9 ?
C21 C26 H26 . . 119.9 ?

loop_
_geom_bond_atom_site_label_1
_geom_bond_atom_site_label_2
_geom_bond_site_symmetry_2
_geom_bond_distance
_geom_bond_publ_flag
C1 N2 . 1.257(2) ?
C1 C11 . 1.478(2) ?
C1 H1 . 0.9300 ?
N2 C3 . 1.473(2) ?
C3 C4 . 1.509(2) ?
C3 H3A . 0.9700 ?
C3 H3B . 0.9700 ?
C4 C5 . 1.339(2) ?
C4 C6 . 1.481(3) ?
C5 C21 . 1.473(2) ?
C5 H5 . 0.9300 ?
C6 O7 . 1.203(2) ?
C6 O8 . 1.342(2) ?
O8 C9 . 1.445(2) ?
C9 H9A . 0.9600 ?
C9 H9B . 0.9600 ?
C9 H9C . 0.9600 ?
C11 C16 . 1.387(2) ?
C11 C12 . 1.388(2) ?
C12 C13 . 1.380(2) ?
C12 H12 . 0.9300 ?
C13 C14 . 1.381(3) ?
C13 N13 . 1.470(2) ?
N13 O14 . 1.218(2) ?
N13 O15 . 1.227(2) ?
C14 C15 . 1.373(3) ?
C14 H14 . 0.9300 ?
C15 C16 . 1.383(3) ?
C15 H15 . 0.9300 ?
C16 H16 . 0.9300 ?
C21 C22 . 1.389(3) ?
C21 C26 . 1.395(3) ?
C22 C23 . 1.373(3) ?
C22 H22 . 0.9300 ?
C23 C24 . 1.376(3) ?
C23 H23 . 0.9300 ?
C24 C25 . 1.375(3) ?
C24 H24 . 0.9300 ?
C25 C26 . 1.382(3) ?
C25 H25 . 0.9300 ?
C26 H26 . 0.9300 ?

loop_
_geom_hbond_atom_site_label_D
_geom_hbond_atom_site_label_H
_geom_hbond_atom_site_label_A
_geom_hbond_site_symmetry_A
_geom_hbond_distance_DH
_geom_hbond_distance_HA
_geom_hbond_distance_DA
_geom_hbond_angle_DHA
C23 H23 O15 1_564 0.93 2.55 3.307(3) 139.0

loop_
_geom_torsion_atom_site_label_1
_geom_torsion_atom_site_label_2
_geom_torsion_atom_site_label_3
_geom_torsion_atom_site_label_4
_geom_torsion_site_symmetry_1
_geom_torsion_site_symmetry_2
_geom_torsion_site_symmetry_3
_geom_torsion_site_symmetry_4
_geom_torsion
_geom_torsion_publ_flag
C11 C1 N2 C3 . . . . -175.74(16) ?
C1 N2 C3 C4 . . . . -121.34(18) ?
N2 C3 C4 C5 . . . . -101.1(2) ?
N2 C3 C4 C6 . . . . 82.07(19) ?
C6 C4 C5 C21 . . . . -175.96(15) ?
C3 C4 C5 C21 . . . . 7.5(3) ?
C5 C4 C6 O7 . . . . 175.67(18) ?
C3 C4 C6 O7 . . . . -7.4(2) ?
C5 C4 C6 O8 . . . . -4.2(2) ?
C3 C4 C6 O8 . . . . 172.71(14) ?
O7 C6 O8 C9 . . . . 0.2(3) ?
C4 C6 O8 C9 . . . . -179.94(16) ?
N2 C1 C11 C16 . . . . 171.68(18) ?
N2 C1 C11 C12 . . . . -8.2(3) ?
C16 C11 C12 C13 . . . . -0.1(3) ?
C1 C11 C12 C13 . . . . 179.71(16) ?
C11 C12 C13 C14 . . . . 0.3(3) ?
C11 C12 C13 N13 . . . . -179.70(15) ?
C12 C13 N13 O14 . . . . 9.2(3) ?
C14 C13 N13 O14 . . . . -170.73(18) ?
C12 C13 N13 O15 . . . . -171.67(17) ?
C14 C13 N13 O15 . . . . 8.4(3) ?
C12 C13 C14 C15 . . . . -0.2(3) ?
N13 C13 C14 C15 . . . . 179.74(18) ?
C13 C14 C15 C16 . . . . 0.1(3) ?
C14 C15 C16 C11 . . . . 0.0(3) ?
C12 C11 C16 C15 . . . . 0.0(3) ?
C1 C11 C16 C15 . . . . -179.85(18) ?
C4 C5 C21 C22 . . . . -138.14(19) ?
C4 C5 C21 C26 . . . . 42.9(3) ?
C26 C21 C22 C23 . . . . -1.1(3) ?
C5 C21 C22 C23 . . . . 179.90(17) ?
C21 C22 C23 C24 . . . . 1.2(3) ?
C22 C23 C24 C25 . . . . -0.5(3) ?
C23 C24 C25 C26 . . . . -0.3(3) ?
C24 C25 C26 C21 . . . . 0.4(3) ?
C22 C21 C26 C25 . . . . 0.3(3) ?
C5 C21 C26 C25 . . . . 179.29(17) ?

loop_
_cod_related_entry_id
_cod_related_entry_database
_cod_related_entry_code
1 ChemSpider 24741464
